data_4338168
loop_
_publ_author_name
'Brogden, David W.'
'Turov, Yevgeniya'
'Nippe, Michael'
'Li Manni, Giovanni'
'Hillard, Elizabeth A.'
'Cl\'erac, Rodolphe'
'Gagliardi, Laura'
'Berry, John F.'

_publ_section_title
;
 Oxidative stretching of metal-metal bonds to their limits.
;
_journal_issue 9
_journal_name_full 'Inorganic chemistry'
_journal_page_first 4777
_journal_page_last 4790
_journal_paper_doi 10.1021/ic5007204
_journal_volume 53
_journal_year 2014
_chemical_formula_moiety 'C40 H32 Mo N12 W, C F3 O3 S'
_chemical_formula_sum 'C41 H32 F3 Mo N12 O3 S W'
_chemical_formula_weight 1109.61
_chemical_name_common MoW(dpa)4(OTf)
_space_group_IT_number 14
_symmetry_cell_setting monoclinic
_symmetry_space_group_name_Hall '-P 2yn'
_symmetry_space_group_name_H-M 'P 1 21/n 1'
_atom_sites_solution_hydrogens geom
_atom_sites_solution_primary direct
_atom_sites_solution_secondary difmap
_cell_angle_alpha 90.00
_cell_angle_beta 104.553(3)
_cell_angle_gamma 90.00
_cell_formula_units_Z 4
_cell_length_a 16.5234(8)
_cell_length_b 8.7975(5)
_cell_length_c 27.9784(13)
_cell_measurement_reflns_used 7817
_cell_measurement_temperature 100(2)
_cell_measurement_theta_max 28.1695
_cell_measurement_theta_min 2.4342
_cell_volume 3936.6(4)
_computing_structure_refinement 'SHELXL-97 (Sheldrick, 2008)'
_computing_structure_solution 'SHELXS-97 (Sheldrick, 2008)'
_diffrn_ambient_temperature 100(2)
_diffrn_measured_fraction_theta_full 0.999
_diffrn_measured_fraction_theta_max 0.994
_diffrn_measurement_device_type 'Bruker SMART APEX2 area detector'
_diffrn_measurement_method '0.60\% \w and 0.6\% \f scans'
_diffrn_radiation_monochromator 'mirror optics'
_diffrn_radiation_source 'micro-focus sealed tube'
_diffrn_radiation_type MoK\a
_diffrn_radiation_wavelength 0.71073
_diffrn_reflns_av_R_equivalents 0.0728
_diffrn_reflns_av_sigmaI/netI 0.0519
_diffrn_reflns_limit_h_max 22
_diffrn_reflns_limit_h_min -22
_diffrn_reflns_limit_k_max 11
_diffrn_reflns_limit_k_min -11
_diffrn_reflns_limit_l_max 37
_diffrn_reflns_limit_l_min -37
_diffrn_reflns_number 54884
_diffrn_reflns_theta_full 25.00
_diffrn_reflns_theta_max 28.37
_diffrn_reflns_theta_min 2.43
_exptl_absorpt_coefficient_mu 3.364
_exptl_absorpt_correction_T_max 0.8772
_exptl_absorpt_correction_T_min 0.5953
_exptl_absorpt_correction_type analytical
_exptl_absorpt_process_details
;
SADABS  (Bruker-AXS, 2007)
;
_exptl_crystal_colour brown
_exptl_crystal_density_diffrn 1.872
_exptl_crystal_density_method 'not measured'
_exptl_crystal_description plate
_exptl_crystal_F_000 2180
_exptl_crystal_size_max 0.17
_exptl_crystal_size_mid 0.15
_exptl_crystal_size_min 0.04
_refine_diff_density_max 1.521
_refine_diff_density_min -1.466
_refine_diff_density_rms 0.139
_refine_ls_extinction_method none
_refine_ls_goodness_of_fit_ref 1.027
_refine_ls_hydrogen_treatment undef
_refine_ls_matrix_type full
_refine_ls_number_parameters 560
_refine_ls_number_reflns 9794
_refine_ls_number_restraints 0
_refine_ls_restrained_S_all 1.027
_refine_ls_R_factor_all 0.0604
_refine_ls_R_factor_gt 0.0390
_refine_ls_shift/su_max 0.004
_refine_ls_shift/su_mean 0.000
_refine_ls_structure_factor_coef Fsqd
_refine_ls_weighting_details 'calc w=1/[\s^2^(Fo^2^)+(0.0366P)^2^+8.7521P] where P=(Fo^2^+2Fc^2^)/3'
_refine_ls_weighting_scheme calc
_refine_ls_wR_factor_gt 0.0837
_refine_ls_wR_factor_ref 0.0916
_reflns_number_gt 7529
_reflns_number_total 9794
_reflns_threshold_expression >2sigma(I)
_cod_data_source_file ic5007204_si_001.cif
_cod_data_source_block berry241
_cod_depositor_comments 'Adding full bibliography for 4338161--4338168.cif.'
_cod_original_cell_volume 3936.6(3)
_cod_original_sg_symbol_H-M P21/n
_cod_database_code 4338168

loop_
_symmetry_equiv_pos_as_xyz
'x, y, z'
'-x+1/2, y+1/2, -z+1/2'
'-x, -y, -z'
'x-1/2, -y-1/2, z-1/2'

loop_
_atom_site_label
_atom_site_type_symbol
_atom_site_fract_x
_atom_site_fract_y
_atom_site_fract_z
_atom_site_U_iso_or_equiv
_atom_site_adp_type
_atom_site_occupancy
_atom_site_symmetry_multiplicity
_atom_site_calc_flag
_atom_site_refinement_flags
_atom_site_disorder_assembly
_atom_site_disorder_group
W1 W 0.667562(13) 0.50691(2) 0.398146(8) 0.01720(8) Uani 0.5954(12) 1 d P A 1
W2 W 0.565282(16) 0.53152(3) 0.331893(10) 0.01786(9) Uani 0.4046(12) 1 d P A 2
Mo1 Mo 0.565282(16) 0.53152(3) 0.331893(10) 0.01786(9) Uani 0.5954(12) 1 d P A 1
Mo2 Mo 0.667562(13) 0.50691(2) 0.398146(8) 0.01720(8) Uani 0.4046(12) 1 d P A 2
S1 S 0.86253(9) 0.13759(16) 0.60444(5) 0.0364(3) Uani 1 1 d . . .
F1 F 0.9877(3) 0.1469(7) 0.5655(2) 0.109(2) Uani 1 1 d . . .
F2 F 0.9194(4) -0.0594(6) 0.55224(17) 0.1029(19) Uani 1 1 d . . .
F3 F 1.0012(3) -0.0169(6) 0.62371(17) 0.0913(17) Uani 1 1 d . . .
O1 O 0.9026(4) 0.2514(6) 0.6375(2) 0.091(2) Uani 1 1 d . . .
O2 O 0.8266(3) 0.0166(5) 0.62706(15) 0.0456(10) Uani 1 1 d . . .
O3 O 0.8113(3) 0.1909(6) 0.55803(17) 0.0651(14) Uani 1 1 d . . .
N1 N 0.7146(2) 0.7326(4) 0.39266(14) 0.0179(7) Uani 1 1 d . . .
N2 N 0.6069(2) 0.7568(4) 0.32320(13) 0.0159(7) Uani 1 1 d . . .
N3 N 0.5036(2) 0.7134(4) 0.25625(15) 0.0241(8) Uani 1 1 d . . .
N4 N 0.4807(2) 0.6202(4) 0.37316(14) 0.0173(7) Uani 1 1 d . . .
N5 N 0.5899(2) 0.5935(4) 0.44165(13) 0.0179(7) Uani 1 1 d . . .
N6 N 0.7110(2) 0.5417(4) 0.49637(15) 0.0250(8) Uani 1 1 d . . .
N7 N 0.6278(2) 0.2833(4) 0.41183(14) 0.0190(8) Uani 1 1 d . . .
N8 N 0.5172(2) 0.3160(4) 0.34376(14) 0.0199(8) Uani 1 1 d . . .
N9 N 0.4203(2) 0.3711(5) 0.27292(16) 0.0297(9) Uani 1 1 d . . .
N10 N 0.6380(2) 0.4274(4) 0.28637(14) 0.0192(8) Uani 1 1 d . . .
N11 N 0.7470(2) 0.4247(4) 0.35606(14) 0.0211(8) Uani 1 1 d . . .
N12 N 0.8358(2) 0.3796(4) 0.43109(16) 0.0290(9) Uani 1 1 d . . .
C1 C 0.7842(3) 0.7843(5) 0.42515(17) 0.0212(9) Uani 1 1 d . A .
H1 H 0.8102 0.7210 0.4521 0.025 Uiso 1 1 calc R . .
C2 C 0.8190(3) 0.9237(5) 0.42103(18) 0.0274(10) Uani 1 1 d . . .
H2 H 0.8664 0.9587 0.4453 0.033 Uiso 1 1 calc R A .
C3 C 0.7828(3) 1.0108(5) 0.38069(19) 0.0278(10) Uani 1 1 d . A .
H3 H 0.8066 1.1064 0.3763 0.033 Uiso 1 1 calc R . .
C4 C 0.7131(3) 0.9623(5) 0.34686(17) 0.0225(9) Uani 1 1 d . . .
H4 H 0.6894 1.0233 0.3188 0.027 Uiso 1 1 calc R A .
C5 C 0.6761(3) 0.8220(4) 0.35332(16) 0.0169(8) Uani 1 1 d . A .
C6 C 0.5512(3) 0.8242(5) 0.28322(15) 0.0173(8) Uani 1 1 d . A .
C7 C 0.5357(3) 0.9777(5) 0.27067(17) 0.0237(9) Uani 1 1 d . . .
H7 H 0.5686 1.0554 0.2898 0.028 Uiso 1 1 calc R A .
C8 C 0.4718(3) 1.0138(5) 0.23024(17) 0.0292(11) Uani 1 1 d . A .
H8 H 0.4611 1.1172 0.2209 0.035 Uiso 1 1 calc R . .
C9 C 0.4233(3) 0.9007(6) 0.20313(18) 0.0321(11) Uani 1 1 d . . .
H9 H 0.3781 0.9242 0.1757 0.039 Uiso 1 1 calc R A .
C10 C 0.4428(3) 0.7527(6) 0.21722(19) 0.0307(11) Uani 1 1 d . A .
H10 H 0.4110 0.6740 0.1980 0.037 Uiso 1 1 calc R . .
C11 C 0.4006(3) 0.6545(5) 0.35101(18) 0.0266(10) Uani 1 1 d . A .
H11 H 0.3827 0.6504 0.3160 0.032 Uiso 1 1 calc R . .
C12 C 0.3434(3) 0.6953(6) 0.3772(2) 0.0330(12) Uani 1 1 d . . .
H12 H 0.2877 0.7218 0.3606 0.040 Uiso 1 1 calc R A .
C13 C 0.3695(3) 0.6968(6) 0.4286(2) 0.0319(11) Uani 1 1 d . A .
H13 H 0.3310 0.7218 0.4475 0.038 Uiso 1 1 calc R . .
C14 C 0.4506(3) 0.6622(5) 0.45186(19) 0.0262(10) Uani 1 1 d . . .
H14 H 0.4682 0.6616 0.4869 0.031 Uiso 1 1 calc R A .
C15 C 0.5077(3) 0.6276(4) 0.42398(17) 0.0196(9) Uani 1 1 d . A .
C16 C 0.6402(3) 0.6223(5) 0.48892(16) 0.0222(9) Uani 1 1 d . A .
C17 C 0.6307(3) 0.7337(6) 0.52267(17) 0.0283(11) Uani 1 1 d . . .
H17 H 0.5791 0.7858 0.5185 0.034 Uiso 1 1 calc R A .
C18 C 0.6976(3) 0.7673(6) 0.56225(19) 0.0379(13) Uani 1 1 d . A .
H18 H 0.6941 0.8491 0.5838 0.046 Uiso 1 1 calc R . .
C19 C 0.7700(4) 0.6796(7) 0.5700(2) 0.0418(14) Uani 1 1 d . . .
H19 H 0.8158 0.6973 0.5977 0.050 Uiso 1 1 calc R A .
C20 C 0.7732(3) 0.5671(6) 0.5366(2) 0.0353(12) Uani 1 1 d . A .
H20 H 0.8215 0.5046 0.5423 0.042 Uiso 1 1 calc R . .
C21 C 0.6732(3) 0.2023(5) 0.45087(18) 0.0236(10) Uani 1 1 d . A .
H21 H 0.7223 0.2462 0.4714 0.028 Uiso 1 1 calc R . .
C22 C 0.6501(3) 0.0595(5) 0.46142(19) 0.0307(11) Uani 1 1 d . . .
H22 H 0.6811 0.0060 0.4896 0.037 Uiso 1 1 calc R A .
C23 C 0.5804(3) -0.0051(5) 0.4298(2) 0.0345(12) Uani 1 1 d . A .
H23 H 0.5646 -0.1057 0.4359 0.041 Uiso 1 1 calc R . .
C24 C 0.5341(3) 0.0730(5) 0.39020(18) 0.0284(11) Uani 1 1 d . . .
H24 H 0.4868 0.0269 0.3686 0.034 Uiso 1 1 calc R A .
C25 C 0.5571(3) 0.2229(5) 0.38172(17) 0.0215(9) Uani 1 1 d . A .
C26 C 0.4353(3) 0.2954(5) 0.31567(18) 0.0247(10) Uani 1 1 d . A .
C27 C 0.3720(3) 0.2219(7) 0.3313(2) 0.0453(15) Uani 1 1 d . . .
H27 H 0.3837 0.1690 0.3618 0.054 Uiso 1 1 calc R A .
C28 C 0.2924(4) 0.2275(9) 0.3016(3) 0.063(2) Uani 1 1 d . A .
H28 H 0.2482 0.1789 0.3119 0.076 Uiso 1 1 calc R . .
C29 C 0.2757(4) 0.3021(8) 0.2574(2) 0.0503(16) Uani 1 1 d . . .
H29 H 0.2208 0.3057 0.2363 0.060 Uiso 1 1 calc R A .
C30 C 0.3418(3) 0.3719(6) 0.2445(2) 0.0378(13) Uani 1 1 d . A .
H30 H 0.3312 0.4236 0.2138 0.045 Uiso 1 1 calc R . .
C31 C 0.6017(3) 0.3874(5) 0.23915(18) 0.0263(10) Uani 1 1 d . A .
H31 H 0.5466 0.4224 0.2245 0.032 Uiso 1 1 calc R . .
C32 C 0.6410(3) 0.2984(5) 0.21136(18) 0.0289(11) Uani 1 1 d . . .
H32 H 0.6139 0.2718 0.1783 0.035 Uiso 1 1 calc R A .
C33 C 0.7217(3) 0.2487(5) 0.23324(19) 0.0295(11) Uani 1 1 d . A .
H33 H 0.7497 0.1844 0.2153 0.035 Uiso 1 1 calc R . .
C34 C 0.7612(3) 0.2914(5) 0.28038(19) 0.0271(11) Uani 1 1 d . . .
H34 H 0.8171 0.2599 0.2946 0.033 Uiso 1 1 calc R A .
C35 C 0.7185(3) 0.3831(4) 0.30816(17) 0.0208(9) Uani 1 1 d . A .
C36 C 0.8304(3) 0.4088(5) 0.38330(18) 0.0226(10) Uani 1 1 d . A .
C37 C 0.9013(3) 0.4315(6) 0.3658(2) 0.0356(12) Uani 1 1 d . . .
H37 H 0.8966 0.4564 0.3321 0.043 Uiso 1 1 calc R A .
C38 C 0.9787(3) 0.4166(8) 0.3988(2) 0.0463(15) Uani 1 1 d . A .
H38 H 1.0282 0.4321 0.3881 0.056 Uiso 1 1 calc R . .
C39 C 0.9840(3) 0.3791(7) 0.4476(2) 0.0463(15) Uani 1 1 d . . .
H39 H 1.0367 0.3648 0.4704 0.056 Uiso 1 1 calc R A .
C40 C 0.9107(3) 0.3631(6) 0.4619(2) 0.0375(13) Uani 1 1 d . A .
H40 H 0.9138 0.3393 0.4954 0.045 Uiso 1 1 calc R . .
C41 C 0.9461(4) 0.0446(10) 0.5854(3) 0.061(2) Uani 1 1 d . . .

loop_
_atom_site_aniso_label
_atom_site_aniso_U_11
_atom_site_aniso_U_22
_atom_site_aniso_U_33
_atom_site_aniso_U_23
_atom_site_aniso_U_13
_atom_site_aniso_U_12
W1 0.01661(12) 0.01376(11) 0.02323(13) -0.00027(8) 0.00874(9) 0.00003(7)
W2 0.01905(14) 0.01488(13) 0.02261(15) -0.00344(9) 0.01078(10) -0.00180(9)
Mo1 0.01905(14) 0.01488(13) 0.02261(15) -0.00344(9) 0.01078(10) -0.00180(9)
Mo2 0.01661(12) 0.01376(11) 0.02323(13) -0.00027(8) 0.00874(9) 0.00003(7)
S1 0.0373(7) 0.0390(7) 0.0357(8) -0.0078(6) 0.0141(6) 0.0038(5)
F1 0.051(3) 0.169(5) 0.121(4) 0.079(4) 0.051(3) 0.037(3)
F2 0.153(5) 0.098(4) 0.063(3) -0.016(3) 0.036(3) 0.068(3)
F3 0.046(2) 0.143(4) 0.081(3) 0.055(3) 0.008(2) 0.042(2)
O1 0.133(5) 0.074(4) 0.074(4) -0.035(3) 0.041(4) -0.058(4)
O2 0.044(2) 0.056(3) 0.038(2) -0.0024(19) 0.0144(19) -0.0102(19)
O3 0.050(3) 0.091(4) 0.056(3) 0.030(3) 0.016(2) 0.042(2)
N1 0.0161(17) 0.0154(16) 0.023(2) 0.0005(14) 0.0066(15) 0.0000(13)
N2 0.0198(18) 0.0140(16) 0.0165(18) -0.0003(13) 0.0098(15) -0.0002(13)
N3 0.025(2) 0.0217(19) 0.027(2) -0.0016(16) 0.0082(17) -0.0004(15)
N4 0.0154(17) 0.0155(16) 0.024(2) -0.0028(14) 0.0109(15) -0.0010(13)
N5 0.0190(18) 0.0132(16) 0.025(2) 0.0004(14) 0.0120(16) 0.0009(13)
N6 0.027(2) 0.0237(19) 0.027(2) 0.0032(16) 0.0120(17) 0.0028(15)
N7 0.0219(19) 0.0170(17) 0.023(2) -0.0017(14) 0.0143(16) 0.0012(13)
N8 0.0193(18) 0.0187(17) 0.025(2) -0.0052(15) 0.0118(16) -0.0033(14)
N9 0.027(2) 0.032(2) 0.033(2) -0.0019(18) 0.0119(19) -0.0011(16)
N10 0.027(2) 0.0131(16) 0.023(2) -0.0035(14) 0.0165(16) -0.0034(14)
N11 0.0227(19) 0.0175(17) 0.028(2) -0.0011(15) 0.0160(17) -0.0012(14)
N12 0.028(2) 0.027(2) 0.034(2) -0.0045(17) 0.0132(19) -0.0056(16)
C1 0.015(2) 0.028(2) 0.020(2) 0.0016(18) 0.0031(18) -0.0012(16)
C2 0.022(2) 0.027(2) 0.032(3) -0.005(2) 0.005(2) -0.0072(18)
C3 0.027(2) 0.021(2) 0.037(3) -0.0003(19) 0.012(2) -0.0059(18)
C4 0.027(2) 0.018(2) 0.024(2) 0.0011(17) 0.0098(19) -0.0070(17)
C5 0.020(2) 0.0140(18) 0.019(2) -0.0027(16) 0.0108(18) -0.0005(15)
C6 0.020(2) 0.019(2) 0.016(2) -0.0012(16) 0.0105(18) 0.0003(15)
C7 0.029(2) 0.021(2) 0.022(2) -0.0019(17) 0.0081(19) 0.0008(17)
C8 0.043(3) 0.025(2) 0.020(2) 0.0028(18) 0.009(2) 0.007(2)
C9 0.035(3) 0.041(3) 0.018(2) 0.001(2) 0.002(2) 0.007(2)
C10 0.030(3) 0.032(3) 0.028(3) -0.010(2) 0.003(2) -0.003(2)
C11 0.020(2) 0.034(3) 0.026(3) -0.004(2) 0.007(2) 0.0007(18)
C12 0.018(2) 0.041(3) 0.043(3) -0.006(2) 0.013(2) 0.005(2)
C13 0.024(3) 0.039(3) 0.040(3) -0.004(2) 0.021(2) 0.001(2)
C14 0.026(2) 0.030(2) 0.028(3) -0.001(2) 0.017(2) -0.0003(18)
C15 0.023(2) 0.0137(19) 0.027(2) -0.0012(16) 0.0153(19) -0.0037(15)
C16 0.031(3) 0.022(2) 0.016(2) 0.0050(17) 0.010(2) 0.0010(18)
C17 0.030(3) 0.036(3) 0.020(3) -0.0027(19) 0.008(2) 0.006(2)
C18 0.042(3) 0.046(3) 0.024(3) -0.003(2) 0.005(2) 0.001(2)
C19 0.038(3) 0.065(4) 0.020(3) 0.007(3) 0.002(2) 0.000(3)
C20 0.028(3) 0.042(3) 0.032(3) 0.010(2) 0.001(2) 0.006(2)
C21 0.027(2) 0.020(2) 0.027(3) 0.0002(18) 0.013(2) 0.0010(17)
C22 0.045(3) 0.022(2) 0.028(3) 0.0026(19) 0.015(2) 0.003(2)
C23 0.050(3) 0.018(2) 0.041(3) 0.000(2) 0.022(3) -0.011(2)
C24 0.040(3) 0.020(2) 0.031(3) -0.0081(19) 0.019(2) -0.0117(19)
C25 0.026(2) 0.015(2) 0.030(3) -0.0032(17) 0.018(2) -0.0036(16)
C26 0.022(2) 0.027(2) 0.029(3) -0.0092(19) 0.013(2) -0.0083(17)
C27 0.031(3) 0.071(4) 0.036(3) 0.010(3) 0.013(3) -0.020(3)
C28 0.033(3) 0.099(6) 0.056(4) 0.009(4) 0.008(3) -0.030(3)
C29 0.031(3) 0.080(5) 0.033(3) -0.006(3) -0.004(3) -0.017(3)
C30 0.039(3) 0.051(3) 0.025(3) -0.003(2) 0.010(2) -0.002(2)
C31 0.036(3) 0.021(2) 0.026(3) -0.0008(18) 0.015(2) -0.0036(18)
C32 0.047(3) 0.024(2) 0.024(3) -0.0053(19) 0.023(2) -0.003(2)
C33 0.046(3) 0.017(2) 0.037(3) -0.0009(19) 0.032(2) 0.0062(19)
C34 0.033(3) 0.015(2) 0.042(3) 0.0038(19) 0.026(2) 0.0042(17)
C35 0.029(2) 0.0128(19) 0.028(3) 0.0012(17) 0.021(2) -0.0015(16)
C36 0.021(2) 0.015(2) 0.036(3) -0.0015(18) 0.015(2) -0.0009(16)
C37 0.029(3) 0.041(3) 0.044(3) 0.005(2) 0.022(2) 0.004(2)
C38 0.022(3) 0.073(4) 0.047(4) -0.008(3) 0.015(3) 0.001(3)
C39 0.028(3) 0.060(4) 0.048(4) -0.008(3) 0.006(3) 0.011(3)
C40 0.041(3) 0.035(3) 0.034(3) 0.000(2) 0.006(3) 0.003(2)
C41 0.043(4) 0.095(6) 0.046(4) 0.021(4) 0.014(3) 0.031(4)

loop_
_atom_type_symbol
_atom_type_description
_atom_type_scat_dispersion_real
_atom_type_scat_dispersion_imag
_atom_type_scat_source
C C 0.0033 0.0016 'International Tables Vol C Tables 4.2.6.8 and 6.1.1.4'
H H 0.0000 0.0000 'International Tables Vol C Tables 4.2.6.8 and 6.1.1.4'
N N 0.0061 0.0033 'International Tables Vol C Tables 4.2.6.8 and 6.1.1.4'
O O 0.0106 0.0060 'International Tables Vol C Tables 4.2.6.8 and 6.1.1.4'
F F 0.0171 0.0103 'International Tables Vol C Tables 4.2.6.8 and 6.1.1.4'
S S 0.1246 0.1234 'International Tables Vol C Tables 4.2.6.8 and 6.1.1.4'
Mo Mo -1.6832 0.6857 'International Tables Vol C Tables 4.2.6.8 and 6.1.1.4'
W W -0.8490 6.8722 'International Tables Vol C Tables 4.2.6.8 and 6.1.1.4'

loop_
_geom_angle_atom_site_label_1
_geom_angle_atom_site_label_2
_geom_angle_atom_site_label_3
_geom_angle
N11 W1 N5 178.51(14)
N11 W1 N7 92.73(13)
N5 W1 N7 88.28(13)
N11 W1 N1 89.41(13)
N5 W1 N1 89.47(13)
N7 W1 N1 173.83(14)
N8 W2 N2 175.21(13)
N8 W2 N10 89.95(13)
N2 W2 N10 94.82(13)
N8 W2 N4 85.47(13)
N2 W2 N4 89.74(12)
N10 W2 N4 173.55(13)
O1 S1 O3 115.7(4)
O1 S1 O2 114.5(3)
O3 S1 O2 115.1(3)
O1 S1 C41 104.4(4)
O3 S1 C41 101.7(3)
O2 S1 C41 103.0(3)
C1 N1 C5 119.3(4)
C1 N1 W1 121.6(3)
C5 N1 W1 118.9(3)
C5 N2 C6 126.9(3)
C5 N2 W2 124.4(3)
C6 N2 W2 108.8(3)
C10 N3 C6 118.9(4)
C11 N4 C15 119.3(4)
C11 N4 W2 121.7(3)
C15 N4 W2 118.7(3)
C15 N5 C16 127.4(4)
C15 N5 W1 124.4(3)
C16 N5 W1 107.9(3)
C16 N6 C20 119.9(4)
C21 N7 C25 120.3(4)
C21 N7 W1 119.5(3)
C25 N7 W1 120.1(3)
C25 N8 C26 124.6(4)
C25 N8 W2 122.0(3)
C26 N8 W2 112.2(3)
C26 N9 C30 117.9(4)
C31 N10 C35 120.2(4)
C31 N10 W2 120.6(3)
C35 N10 W2 118.6(3)
C35 N11 C36 124.1(4)
C35 N11 W1 122.4(3)
C36 N11 W1 113.4(3)
C40 N12 C36 119.1(4)
N1 C1 C2 123.2(4)
N1 C1 H1 118.4
C2 C1 H1 118.4
C3 C2 C1 117.6(4)
C3 C2 H2 121.2
C1 C2 H2 121.2
C4 C3 C2 121.0(4)
C4 C3 H3 119.5
C2 C3 H3 119.5
C3 C4 C5 120.2(4)
C3 C4 H4 119.9
C5 C4 H4 119.9
N2 C5 N1 113.7(3)
N2 C5 C4 127.8(4)
N1 C5 C4 118.5(4)
N3 C6 N2 108.4(3)
N3 C6 C7 120.5(4)
N2 C6 C7 130.9(4)
C8 C7 C6 118.8(4)
C8 C7 H7 120.6
C6 C7 H7 120.6
C7 C8 C9 120.3(4)
C7 C8 H8 119.8
C9 C8 H8 119.8
C10 C9 C8 117.6(5)
C10 C9 H9 121.2
C8 C9 H9 121.2
N3 C10 C9 123.7(4)
N3 C10 H10 118.1
C9 C10 H10 118.1
N4 C11 C12 122.6(5)
N4 C11 H11 118.7
C12 C11 H11 118.7
C11 C12 C13 118.3(5)
C11 C12 H12 120.8
C13 C12 H12 120.8
C14 C13 C12 120.0(5)
C14 C13 H13 120.0
C12 C13 H13 120.0
C13 C14 C15 120.0(5)
C13 C14 H14 120.0
C15 C14 H14 120.0
N5 C15 N4 113.5(4)
N5 C15 C14 126.7(4)
N4 C15 C14 119.7(4)
N6 C16 C17 120.6(4)
N6 C16 N5 109.9(4)
C17 C16 N5 128.8(4)
C18 C17 C16 119.2(5)
C18 C17 H17 120.4
C16 C17 H17 120.4
C17 C18 C19 119.2(5)
C17 C18 H18 120.4
C19 C18 H18 120.4
C20 C19 C18 118.1(5)
C20 C19 H19 120.9
C18 C19 H19 120.9
N6 C20 C19 122.7(5)
N6 C20 H20 118.6
C19 C20 H20 118.6
N7 C21 C22 121.9(4)
N7 C21 H21 119.1
C22 C21 H21 119.1
C21 C22 C23 118.1(5)
C21 C22 H22 120.9
C23 C22 H22 120.9
C24 C23 C22 121.3(4)
C24 C23 H23 119.4
C22 C23 H23 119.4
C23 C24 C25 119.2(5)
C23 C24 H24 120.4
C25 C24 H24 120.4
N7 C25 N8 114.6(4)
N7 C25 C24 119.1(4)
N8 C25 C24 126.3(4)
N9 C26 C27 121.8(5)
N9 C26 N8 112.1(4)
C27 C26 N8 125.7(5)
C28 C27 C26 118.5(6)
C28 C27 H27 120.7
C26 C27 H27 120.7
C29 C28 C27 120.7(6)
C29 C28 H28 119.7
C27 C28 H28 119.7
C28 C29 C30 117.2(5)
C28 C29 H29 121.4
C30 C29 H29 121.4
N9 C30 C29 123.8(5)
N9 C30 H30 118.1
C29 C30 H30 118.1
N10 C31 C32 122.9(5)
N10 C31 H31 118.6
C32 C31 H31 118.6
C31 C32 C33 117.8(5)
C31 C32 H32 121.1
C33 C32 H32 121.1
C34 C33 C32 120.7(4)
C34 C33 H33 119.7
C32 C33 H33 119.7
C33 C34 C35 119.9(5)
C33 C34 H34 120.1
C35 C34 H34 120.1
N11 C35 N10 114.9(4)
N11 C35 C34 126.5(4)
N10 C35 C34 118.5(4)
N12 C36 C37 121.8(4)
N12 C36 N11 111.8(4)
C37 C36 N11 126.3(5)
C38 C37 C36 118.0(5)
C38 C37 H37 121.0
C36 C37 H37 121.0
C37 C38 C39 120.0(5)
C37 C38 H38 120.0
C39 C38 H38 120.0
C40 C39 C38 117.9(5)
C40 C39 H39 121.0
C38 C39 H39 121.0
N12 C40 C39 123.1(5)
N12 C40 H40 118.5
C39 C40 H40 118.5
F2 C41 F3 109.2(7)
F2 C41 F1 107.0(6)
F3 C41 F1 106.8(6)
F2 C41 S1 112.6(5)
F3 C41 S1 111.6(5)
F1 C41 S1 109.3(5)

loop_
_geom_bond_atom_site_label_1
_geom_bond_atom_site_label_2
_geom_bond_distance
W1 N11 2.100(4)
W1 N5 2.120(3)
W1 N7 2.139(3)
W1 N1 2.151(3)
W2 N8 2.114(3)
W2 N2 2.131(3)
W2 N10 2.162(3)
W2 N4 2.169(3)
S1 O1 1.410(5)
S1 O3 1.439(4)
S1 O2 1.440(4)
S1 C41 1.796(7)
F1 C41 1.338(9)
F2 C41 1.299(9)
F3 C41 1.333(7)
N1 C1 1.353(5)
N1 C5 1.372(5)
N2 C5 1.366(5)
N2 C6 1.390(5)
N3 C10 1.330(6)
N3 C6 1.356(5)
N4 C11 1.347(5)
N4 C15 1.381(6)
N5 C15 1.358(5)
N5 C16 1.397(6)
N6 C16 1.338(6)
N6 C20 1.339(6)
N7 C21 1.361(6)
N7 C25 1.364(6)
N8 C25 1.372(6)
N8 C26 1.395(6)
N9 C26 1.336(6)
N9 C30 1.340(6)
N10 C31 1.353(6)
N10 C35 1.372(6)
N11 C35 1.355(6)
N11 C36 1.404(6)
N12 C40 1.326(6)
N12 C36 1.342(6)
C1 C2 1.371(6)
C1 H1 0.9500
C2 C3 1.371(7)
C2 H2 0.9500
C3 C4 1.362(6)
C3 H3 0.9500
C4 C5 1.409(5)
C4 H4 0.9500
C6 C7 1.403(6)
C7 C8 1.376(7)
C7 H7 0.9500
C8 C9 1.380(7)
C8 H8 0.9500
C9 C10 1.374(7)
C9 H9 0.9500
C10 H10 0.9500
C11 C12 1.380(6)
C11 H11 0.9500
C12 C13 1.395(7)
C12 H12 0.9500
C13 C14 1.369(7)
C13 H13 0.9500
C14 C15 1.400(6)
C14 H14 0.9500
C16 C17 1.397(6)
C17 C18 1.385(7)
C17 H17 0.9500
C18 C19 1.394(8)
C18 H18 0.9500
C19 C20 1.371(8)
C19 H19 0.9500
C20 H20 0.9500
C21 C22 1.366(6)
C21 H21 0.9500
C22 C23 1.386(7)
C22 H22 0.9500
C23 C24 1.364(7)
C23 H23 0.9500
C24 C25 1.409(6)
C24 H24 0.9500
C26 C27 1.391(6)
C27 C28 1.368(8)
C27 H27 0.9500
C28 C29 1.368(9)
C28 H28 0.9500
C29 C30 1.377(8)
C29 H29 0.9500
C30 H30 0.9500
C31 C32 1.376(6)
C31 H31 0.9500
C32 C33 1.391(7)
C32 H32 0.9500
C33 C34 1.369(7)
C33 H33 0.9500
C34 C35 1.425(6)
C34 H34 0.9500
C36 C37 1.393(6)
C37 C38 1.384(8)
C37 H37 0.9500
C38 C39 1.384(8)
C38 H38 0.9500
C39 C40 1.376(8)
C39 H39 0.9500
C40 H40 0.9500

loop_
_geom_torsion_atom_site_label_1
_geom_torsion_atom_site_label_2
_geom_torsion_atom_site_label_3
_geom_torsion_atom_site_label_4
_geom_torsion
N11 W1 N1 C1 -86.8(3)
N5 W1 N1 C1 92.2(3)
N7 W1 N1 C1 23.6(14)
N11 W1 N1 C5 88.8(3)
N5 W1 N1 C5 -92.2(3)
N7 W1 N1 C5 -160.9(11)
N8 W2 N2 C5 96.1(17)
N10 W2 N2 C5 -89.3(3)
N4 W2 N2 C5 95.2(3)
N8 W2 N2 C6 -82.6(17)
N10 W2 N2 C6 92.0(3)
N4 W2 N2 C6 -83.5(3)
N8 W2 N4 C11 -86.6(3)
N2 W2 N4 C11 93.3(3)
N10 W2 N4 C11 -41.8(13)
N8 W2 N4 C15 87.1(3)
N2 W2 N4 C15 -93.0(3)
N10 W2 N4 C15 131.9(11)
N11 W1 N5 C15 140(5)
N7 W1 N5 C15 -87.3(3)
N1 W1 N5 C15 98.5(3)
N11 W1 N5 C16 -34(6)
N7 W1 N5 C16 98.7(3)
N1 W1 N5 C16 -75.6(3)
N11 W1 N7 C21 86.7(3)
N5 W1 N7 C21 -92.2(3)
N1 W1 N7 C21 -23.5(14)
N11 W1 N7 C25 -93.6(3)
N5 W1 N7 C25 87.5(3)
N1 W1 N7 C25 156.2(11)
N2 W2 N8 C25 -97.2(17)
N10 W2 N8 C25 88.2(3)
N4 W2 N8 C25 -96.3(3)
N2 W2 N8 C26 71.0(18)
N10 W2 N8 C26 -103.6(3)
N4 W2 N8 C26 71.9(3)
N8 W2 N10 C31 78.5(3)
N2 W2 N10 C31 -101.0(3)
N4 W2 N10 C31 33.9(13)
N8 W2 N10 C35 -92.4(3)
N2 W2 N10 C35 88.1(3)
N4 W2 N10 C35 -137.0(11)
N5 W1 N11 C35 -147(5)
N7 W1 N11 C35 80.2(3)
N1 W1 N11 C35 -105.6(3)
N5 W1 N11 C36 36(6)
N7 W1 N11 C36 -96.0(3)
N1 W1 N11 C36 78.2(3)
C5 N1 C1 C2 0.2(7)
W1 N1 C1 C2 175.8(4)
N1 C1 C2 C3 -2.8(7)
C1 C2 C3 C4 2.1(7)
C2 C3 C4 C5 1.1(7)
C6 N2 C5 N1 174.1(4)
W2 N2 C5 N1 -4.4(5)
C6 N2 C5 C4 -9.6(7)
W2 N2 C5 C4 171.9(3)
C1 N1 C5 N2 179.8(4)
W1 N1 C5 N2 4.1(5)
C1 N1 C5 C4 3.1(6)
W1 N1 C5 C4 -172.6(3)
C3 C4 C5 N2 -179.9(4)
C3 C4 C5 N1 -3.7(6)
C10 N3 C6 N2 176.8(4)
C10 N3 C6 C7 1.1(7)
C5 N2 C6 N3 165.5(4)
W2 N2 C6 N3 -15.8(4)
C5 N2 C6 C7 -19.4(7)
W2 N2 C6 C7 159.2(4)
N3 C6 C7 C8 -0.7(7)
N2 C6 C7 C8 -175.2(4)
C6 C7 C8 C9 1.1(7)
C7 C8 C9 C10 -1.8(8)
C6 N3 C10 C9 -2.0(8)
C8 C9 C10 N3 2.3(8)
C15 N4 C11 C12 -0.8(7)
W2 N4 C11 C12 172.8(4)
N4 C11 C12 C13 -1.8(7)
C11 C12 C13 C14 1.7(8)
C12 C13 C14 C15 1.0(7)
C16 N5 C15 N4 164.7(4)
W1 N5 C15 N4 -8.2(5)
C16 N5 C15 C14 -17.8(7)
W1 N5 C15 C14 169.3(3)
C11 N4 C15 N5 -178.7(4)
W2 N4 C15 N5 7.4(4)
C11 N4 C15 C14 3.6(6)
W2 N4 C15 C14 -170.3(3)
C13 C14 C15 N5 179.0(4)
C13 C14 C15 N4 -3.7(6)
C20 N6 C16 C17 0.4(7)
C20 N6 C16 N5 171.1(4)
C15 N5 C16 N6 165.3(4)
W1 N5 C16 N6 -20.8(4)
C15 N5 C16 C17 -25.0(7)
W1 N5 C16 C17 148.9(4)
N6 C16 C17 C18 4.4(7)
N5 C16 C17 C18 -164.3(5)
C16 C17 C18 C19 -5.9(8)
C17 C18 C19 C20 2.8(8)
C16 N6 C20 C19 -3.8(8)
C18 C19 C20 N6 2.1(8)
C25 N7 C21 C22 -0.2(7)
W1 N7 C21 C22 179.5(4)
N7 C21 C22 C23 2.8(7)
C21 C22 C23 C24 -2.3(8)
C22 C23 C24 C25 -0.8(8)
C21 N7 C25 N8 -179.9(4)
W1 N7 C25 N8 0.4(5)
C21 N7 C25 C24 -3.0(6)
W1 N7 C25 C24 177.3(3)
C26 N8 C25 N7 -164.3(4)
W2 N8 C25 N7 2.4(5)
C26 N8 C25 C24 19.0(7)
W2 N8 C25 C24 -174.3(4)
C23 C24 C25 N7 3.5(7)
C23 C24 C25 N8 -180.0(4)
C30 N9 C26 C27 -1.4(7)
C30 N9 C26 N8 -174.1(4)
C25 N8 C26 N9 -161.2(4)
W2 N8 C26 N9 30.9(5)
C25 N8 C26 C27 26.4(7)
W2 N8 C26 C27 -141.5(5)
N9 C26 C27 C28 0.3(9)
N8 C26 C27 C28 172.0(6)
C26 C27 C28 C29 0.8(11)
C27 C28 C29 C30 -0.7(11)
C26 N9 C30 C29 1.4(8)
C28 C29 C30 N9 -0.4(10)
C35 N10 C31 C32 2.1(6)
W2 N10 C31 C32 -168.7(3)
N10 C31 C32 C33 -0.2(7)
C31 C32 C33 C34 -2.0(7)
C32 C33 C34 C35 2.3(7)
C36 N11 C35 N10 -171.3(4)
W1 N11 C35 N10 12.9(5)
C36 N11 C35 C34 13.2(6)
W1 N11 C35 C34 -162.6(3)
C31 N10 C35 N11 -177.6(4)
W2 N10 C35 N11 -6.6(5)
C31 N10 C35 C34 -1.7(6)
W2 N10 C35 C34 169.3(3)
C33 C34 C35 N11 174.9(4)
C33 C34 C35 N10 -0.5(6)
C40 N12 C36 C37 -3.9(7)
C40 N12 C36 N11 -179.3(4)
C35 N11 C36 N12 -147.0(4)
W1 N11 C36 N12 29.1(4)
C35 N11 C36 C37 37.9(7)
W1 N11 C36 C37 -145.9(4)
N12 C36 C37 C38 2.7(7)
N11 C36 C37 C38 177.3(5)
C36 C37 C38 C39 0.5(9)
C37 C38 C39 C40 -2.3(9)
C36 N12 C40 C39 2.0(8)
C38 C39 C40 N12 1.2(9)
O1 S1 C41 F2 -176.2(5)
O3 S1 C41 F2 -55.6(6)
O2 S1 C41 F2 63.9(6)
O1 S1 C41 F3 60.5(7)
O3 S1 C41 F3 -178.9(6)
O2 S1 C41 F3 -59.4(7)
O1 S1 C41 F1 -57.4(6)
O3 S1 C41 F1 63.3(6)
O2 S1 C41 F1 -177.3(5)
